data_1010778
loop_
_publ_author_name
'Strunz, H'

_publ_section_title
;
Gitterkonstante und Raumgruppe von Rhodizit und Jeremejewit
;
_journal_coden_ASTM NATWAY
_journal_name_full Naturwissenschaften
_journal_page_first 217
_journal_page_last 217
_journal_volume 26
_journal_year 1938
_chemical_formula_structural '(Na K)2 Li4 Al4 Be2 B10 O27'
_chemical_formula_sum 'Al4 B10 Be2 K2 Li4 Na2 O27'
_chemical_name_mineral Rhodizite
_chemical_name_systematic
;
Sodium potassium lithium aluminium beryllium borate *
;
_space_group_IT_number 215
_symmetry_cell_setting cubic
_symmetry_Int_Tables_number 215
_symmetry_space_group_name_Hall 'P -4 2 3'
_symmetry_space_group_name_H-M 'P -4 3 m'
_cell_angle_alpha 90
_cell_angle_beta 90
_cell_angle_gamma 90
_cell_formula_units_Z 0
_cell_length_a 7.303(25)
_cell_length_b 7.303
_cell_length_c 7.303
_cell_volume 389.5
_cod_database_code 1010778

loop_
_symmetry_equiv_pos_as_xyz
x,y,z
y,z,x
z,x,y
x,z,y
y,x,z
z,y,x
x,-y,-z
y,-z,-x
z,-x,-y
x,-z,-y
y,-x,-z
z,-y,-x
-x,y,-z
-y,z,-x
-z,x,-y
-x,z,-y
-y,x,-z
-z,y,-x
-x,-y,z
-y,-z,x
-z,-x,y
-x,-z,y
-y,-x,z
-z,-y,x

loop_
_atom_site_label
_atom_site_fract_x
_atom_site_fract_y
_atom_site_fract_z
? ? ? ?
